data_1519543
loop_
_publ_author_name
'Butts, Craig'
'Coles, Simon J.'
'Hursthouse, Michael B.'

_publ_section_title
;
 C31H55BF4N2
;
_journal_name_full 'Crystal Structure Report Archive'
_journal_page_first 953
_journal_year 2003
_chemical_formula_moiety 'C31 H55 N2, B F4'
_chemical_formula_sum 'C31 H55 B F4 N2'
_chemical_formula_weight 542.58
_space_group_IT_number 2
_symmetry_cell_setting triclinic
_symmetry_space_group_name_Hall '-P 1'
_symmetry_space_group_name_H-M 'P -1'
_atom_sites_solution_hydrogens geom
_atom_sites_solution_primary direct
_atom_sites_solution_secondary difmap
_cell_angle_alpha 93.186(2)
_cell_angle_beta 94.9850(10)
_cell_angle_gamma 114.7420(10)
_cell_formula_units_Z 2
_cell_length_a 9.2786(2)
_cell_length_b 9.7633(2)
_cell_length_c 19.4797(5)
_cell_measurement_reflns_used 36134
_cell_measurement_temperature 120(2)
_cell_measurement_theta_max 27.48
_cell_measurement_theta_min 2.91
_cell_volume 1588.34(6)
_computing_cell_refinement 'DENZO and COLLECT'
_computing_data_collection
;
'DENZO (Otwinowski and Minor, 1997) & COLLECT (Hooft, 1998) '
;
_computing_data_reduction 'DENZO and COLLECT'
_computing_publication_material SHELXL-97
_computing_structure_refinement 'SHELXL-97 (Sheldrick, 2008)'
_computing_structure_solution 'SHELXS-97 (Sheldrick, 2008)'
_diffrn_ambient_temperature 120(2)
_diffrn_measured_fraction_theta_full 0.996
_diffrn_measured_fraction_theta_max 0.996
_diffrn_measurement_device_type 'Enraf Nonius KappaCCD area detector'
_diffrn_measurement_method '\w and \f scans to fill Ewald sphere'
_diffrn_radiation_monochromator graphite
_diffrn_radiation_source 'Enraf Nonius FR591 rotating anode'
_diffrn_radiation_type MoK\a
_diffrn_radiation_wavelength 0.71073
_diffrn_reflns_av_R_equivalents 0.0843
_diffrn_reflns_av_sigmaI/netI 0.0814
_diffrn_reflns_limit_h_max 12
_diffrn_reflns_limit_h_min -12
_diffrn_reflns_limit_k_max 11
_diffrn_reflns_limit_k_min -12
_diffrn_reflns_limit_l_max 25
_diffrn_reflns_limit_l_min -25
_diffrn_reflns_number 35770
_diffrn_reflns_theta_full 27.50
_diffrn_reflns_theta_max 27.50
_diffrn_reflns_theta_min 2.97
_exptl_absorpt_coefficient_mu 0.081
_exptl_absorpt_correction_T_max 0.9968
_exptl_absorpt_correction_T_min 0.9920
_exptl_absorpt_correction_type multi-scan
_exptl_absorpt_process_details 'SORTAV (R.H. Blessing,1995, 1997)'
_exptl_crystal_colour colourless
_exptl_crystal_density_diffrn 1.134
_exptl_crystal_density_method 'not measured'
_exptl_crystal_description block
_exptl_crystal_F_000 592
_exptl_crystal_size_max 0.10
_exptl_crystal_size_mid 0.04
_exptl_crystal_size_min 0.04
_refine_diff_density_max 0.214
_refine_diff_density_min -0.289
_refine_diff_density_rms 0.047
_refine_ls_extinction_coef 0.0123(14)
_refine_ls_extinction_expression Fc^*^=kFc[1+0.001xFc^2^\l^3^/sin(2\q)]^-1/4^
_refine_ls_extinction_method SHELXL
_refine_ls_goodness_of_fit_ref 1.005
_refine_ls_hydrogen_treatment constr
_refine_ls_matrix_type full
_refine_ls_number_parameters 346
_refine_ls_number_reflns 7261
_refine_ls_number_restraints 0
_refine_ls_restrained_S_all 1.005
_refine_ls_R_factor_all 0.1222
_refine_ls_R_factor_gt 0.0550
_refine_ls_shift/su_max 0.000
_refine_ls_shift/su_mean 0.000
_refine_ls_structure_factor_coef Fsqd
_refine_ls_weighting_details 'calc w=1/[\s^2^(Fo^2^)+(0.0529P)^2^+0.0000P] where P=(Fo^2^+2Fc^2^)/3'
_refine_ls_weighting_scheme calc
_refine_ls_wR_factor_gt 0.1018
_refine_ls_wR_factor_ref 0.1212
_reflns_number_gt 4194
_reflns_number_total 7261
_reflns_threshold_expression >2\s(I)
_cod_data_source_file eCrystal-953.cif
_cod_data_source_block s92
_cod_depositor_comments
;
Citation :
Butts, Craig and Coles, Simon J. and Hursthouse, Michael B. (2003) 
University of Southampton, Crystal Structure Report Archive. 
(doi:10.5258/ecrystals/953)

More at:
http://ecrystals.chem.soton.ac.uk/953/

The following automatic conversions were performed:

'_symmetry_cell_setting' value 'Triclinic' changed to 'triclinic'
according to the built-in table from CIF Core dictionary named
'cif_core.dic' version 2.4.1 from 2010-06-29.

Automatic conversion script
Id: cif_fix_values 3271 2015-04-21 07:52:19Z andrius 
;
_cod_original_sg_symbol_H-M P-1
_cod_database_code 1519543

loop_
_symmetry_equiv_pos_as_xyz
'x, y, z'
'-x, -y, -z'

loop_
_atom_site_label
_atom_site_type_symbol
_atom_site_fract_x
_atom_site_fract_y
_atom_site_fract_z
_atom_site_U_iso_or_equiv
_atom_site_adp_type
_atom_site_occupancy
_atom_site_symmetry_multiplicity
_atom_site_calc_flag
_atom_site_refinement_flags
_atom_site_disorder_assembly
_atom_site_disorder_group
C1 C 0.25831(19) -0.63052(18) 0.41754(8) 0.0231(4) Uani 1 1 d . . .
H1 H 0.1487 -0.6925 0.4205 0.028 Uiso 1 1 calc R . .
C2 C 0.51664(18) -0.55610(17) 0.41315(8) 0.0211(4) Uani 1 1 d . . .
C3 C 0.48305(18) -0.43062(17) 0.40853(8) 0.0202(3) Uani 1 1 d . . .
C4 C 0.60237(19) -0.28713(18) 0.40436(8) 0.0241(4) Uani 1 1 d . . .
H4 H 0.5797 -0.2013 0.4010 0.029 Uiso 1 1 calc R . .
C5 C 0.75531(19) -0.27597(19) 0.40535(8) 0.0280(4) Uani 1 1 d . . .
H5 H 0.8407 -0.1796 0.4030 0.034 Uiso 1 1 calc R . .
C6 C 0.78861(19) -0.40260(19) 0.40976(9) 0.0285(4) Uani 1 1 d . . .
H6 H 0.8962 -0.3894 0.4103 0.034 Uiso 1 1 calc R . .
C7 C 0.67069(18) -0.54599(19) 0.41331(8) 0.0256(4) Uani 1 1 d . . .
H7 H 0.6932 -0.6321 0.4157 0.031 Uiso 1 1 calc R . .
C8 C 0.3498(2) -0.83700(17) 0.42333(9) 0.0257(4) Uani 1 1 d . . .
H8A H 0.2499 -0.8934 0.4437 0.031 Uiso 1 1 calc R . .
H8B H 0.4398 -0.8378 0.4543 0.031 Uiso 1 1 calc R . .
C9 C 0.34097(19) -0.91562(19) 0.35255(8) 0.0268(4) Uani 1 1 d . . .
H9A H 0.3507 -1.0115 0.3588 0.032 Uiso 1 1 calc R . .
H9B H 0.4328 -0.8503 0.3294 0.032 Uiso 1 1 calc R . .
C10 C 0.18691(19) -0.95078(19) 0.30577(9) 0.0288(4) Uani 1 1 d . . .
H10A H 0.0956 -1.0230 0.3270 0.035 Uiso 1 1 calc R . .
H10B H 0.1726 -0.8563 0.3027 0.035 Uiso 1 1 calc R . .
C11 C 0.18405(19) -1.01769(19) 0.23302(9) 0.0275(4) Uani 1 1 d . . .
H11A H 0.2703 -0.9422 0.2105 0.033 Uiso 1 1 calc R . .
H11B H 0.2066 -1.1078 0.2362 0.033 Uiso 1 1 calc R . .
C12 C 0.0257(2) -1.0636(2) 0.18793(9) 0.0300(4) Uani 1 1 d . . .
H12A H -0.0599 -1.1416 0.2098 0.036 Uiso 1 1 calc R . .
H12B H 0.0014 -0.9743 0.1861 0.036 Uiso 1 1 calc R . .
C13 C 0.0236(2) -1.12570(19) 0.11444(9) 0.0289(4) Uani 1 1 d . . .
H13A H 0.0512 -1.2131 0.1162 0.035 Uiso 1 1 calc R . .
H13B H 0.1069 -1.0466 0.0921 0.035 Uiso 1 1 calc R . .
C14 C -0.13678(19) -1.1761(2) 0.07009(9) 0.0296(4) Uani 1 1 d . . .
H14A H -0.2199 -1.2555 0.0924 0.036 Uiso 1 1 calc R . .
H14B H -0.1646 -1.0887 0.0686 0.036 Uiso 1 1 calc R . .
C15 C -0.13973(19) -1.23758(19) -0.00363(8) 0.0278(4) Uani 1 1 d . . .
H15A H -0.1102 -1.3239 -0.0023 0.033 Uiso 1 1 calc R . .
H15B H -0.0584 -1.1576 -0.0265 0.033 Uiso 1 1 calc R . .
C16 C -0.3018(2) -1.2901(2) -0.04659(9) 0.0298(4) Uani 1 1 d . . .
H16A H -0.3827 -1.3704 -0.0238 0.036 Uiso 1 1 calc R . .
H16B H -0.3316 -1.2039 -0.0473 0.036 Uiso 1 1 calc R . .
C17 C -0.30679(19) -1.35062(19) -0.12063(8) 0.0285(4) Uani 1 1 d . . .
H17A H -0.2751 -1.4356 -0.1200 0.034 Uiso 1 1 calc R . .
H17B H -0.2276 -1.2697 -0.1438 0.034 Uiso 1 1 calc R . .
C18 C -0.4703(2) -1.4055(2) -0.16260(9) 0.0335(4) Uani 1 1 d . . .
H18A H -0.5493 -1.4875 -0.1398 0.040 Uiso 1 1 calc R . .
H18B H -0.5026 -1.3209 -0.1628 0.040 Uiso 1 1 calc R . .
C19 C -0.4734(2) -1.4640(2) -0.23692(9) 0.0418(5) Uani 1 1 d . . .
H19A H -0.3976 -1.3825 -0.2602 0.063 Uiso 1 1 calc R . .
H19B H -0.5814 -1.4981 -0.2614 0.063 Uiso 1 1 calc R . .
H19C H -0.4434 -1.5490 -0.2371 0.063 Uiso 1 1 calc R . .
C20 C 0.22806(19) -0.39035(18) 0.40840(8) 0.0252(4) Uani 1 1 d . . .
H20A H 0.2933 -0.2899 0.4344 0.030 Uiso 1 1 calc R . .
H20B H 0.1303 -0.4402 0.4311 0.030 Uiso 1 1 calc R . .
C21 C 0.18091(19) -0.36867(18) 0.33433(8) 0.0253(4) Uani 1 1 d . . .
H21A H 0.2789 -0.3230 0.3113 0.030 Uiso 1 1 calc R . .
H21B H 0.1320 -0.2960 0.3357 0.030 Uiso 1 1 calc R . .
C22 C 0.06436(19) -0.51415(18) 0.29080(9) 0.0272(4) Uani 1 1 d . . .
H22A H 0.1147 -0.5854 0.2871 0.033 Uiso 1 1 calc R . .
H22B H -0.0324 -0.5625 0.3144 0.033 Uiso 1 1 calc R . .
C23 C 0.0157(2) -0.48492(19) 0.21840(9) 0.0295(4) Uani 1 1 d . . .
H23A H 0.1131 -0.4349 0.1955 0.035 Uiso 1 1 calc R . .
H23B H -0.0349 -0.4139 0.2225 0.035 Uiso 1 1 calc R . .
C24 C -0.09947(19) -0.62739(18) 0.17268(9) 0.0288(4) Uani 1 1 d . . .
H24A H -0.1990 -0.6752 0.1944 0.035 Uiso 1 1 calc R . .
H24B H -0.0509 -0.7003 0.1700 0.035 Uiso 1 1 calc R . .
C25 C -0.14132(19) -0.59627(19) 0.09951(9) 0.0285(4) Uani 1 1 d . . .
H25A H -0.1880 -0.5219 0.1024 0.034 Uiso 1 1 calc R . .
H25B H -0.0417 -0.5498 0.0776 0.034 Uiso 1 1 calc R . .
C26 C -0.25842(19) -0.73715(19) 0.05344(9) 0.0282(4) Uani 1 1 d . . .
H26A H -0.3578 -0.7838 0.0754 0.034 Uiso 1 1 calc R . .
H26B H -0.2116 -0.8114 0.0505 0.034 Uiso 1 1 calc R . .
C27 C -0.3008(2) -0.70623(19) -0.01969(9) 0.0284(4) Uani 1 1 d . . .
H27A H -0.3460 -0.6308 -0.0168 0.034 Uiso 1 1 calc R . .
H27B H -0.2018 -0.6615 -0.0421 0.034 Uiso 1 1 calc R . .
C28 C -0.42014(19) -0.84758(19) -0.06464(9) 0.0274(4) Uani 1 1 d . . .
H28A H -0.5189 -0.8920 -0.0420 0.033 Uiso 1 1 calc R . .
H28B H -0.3748 -0.9230 -0.0672 0.033 Uiso 1 1 calc R . .
C29 C -0.4641(2) -0.81961(19) -0.13806(8) 0.0292(4) Uani 1 1 d . . .
H29A H -0.5078 -0.7429 -0.1357 0.035 Uiso 1 1 calc R . .
H29B H -0.3659 -0.7772 -0.1611 0.035 Uiso 1 1 calc R . .
C30 C -0.5855(2) -0.9611(2) -0.18178(9) 0.0315(4) Uani 1 1 d . . .
H30A H -0.6844 -1.0025 -0.1591 0.038 Uiso 1 1 calc R . .
H30B H -0.5426 -1.0384 -0.1835 0.038 Uiso 1 1 calc R . .
C31 C -0.6274(2) -0.9338(2) -0.25550(9) 0.0419(5) Uani 1 1 d . . .
H31A H -0.6686 -0.8563 -0.2544 0.063 Uiso 1 1 calc R . .
H31B H -0.7091 -1.0283 -0.2802 0.063 Uiso 1 1 calc R . .
H31C H -0.5315 -0.8991 -0.2794 0.063 Uiso 1 1 calc R . .
B1 B 0.8443(2) 0.1597(2) 0.45968(11) 0.0270(4) Uani 1 1 d . . .
N1 N 0.37246(15) -0.67968(14) 0.41882(7) 0.0215(3) Uani 1 1 d . . .
N2 N 0.31935(14) -0.48251(14) 0.41146(7) 0.0213(3) Uani 1 1 d . . .
F1 F 0.92322(12) 0.09094(11) 0.42402(6) 0.0456(3) Uani 1 1 d . . .
F2 F 0.86232(12) 0.14427(11) 0.52992(5) 0.0389(3) Uani 1 1 d . . .
F3 F 0.91352(11) 0.31456(10) 0.45056(5) 0.0331(3) Uani 1 1 d . . .
F4 F 0.68335(11) 0.09714(12) 0.43504(6) 0.0454(3) Uani 1 1 d . . .

loop_
_atom_site_aniso_label
_atom_site_aniso_U_11
_atom_site_aniso_U_22
_atom_site_aniso_U_33
_atom_site_aniso_U_23
_atom_site_aniso_U_13
_atom_site_aniso_U_12
C1 0.0212(9) 0.0225(9) 0.0220(9) 0.0003(7) 0.0007(7) 0.0061(7)
C2 0.0211(9) 0.0201(8) 0.0182(9) -0.0004(7) -0.0002(7) 0.0056(7)
C3 0.0199(8) 0.0240(9) 0.0152(8) 0.0001(7) 0.0006(6) 0.0084(7)
C4 0.0285(9) 0.0213(9) 0.0207(9) 0.0018(7) 0.0022(7) 0.0089(7)
C5 0.0250(9) 0.0247(9) 0.0275(10) 0.0022(7) 0.0030(7) 0.0040(7)
C6 0.0218(9) 0.0333(10) 0.0283(10) 0.0010(8) 0.0012(7) 0.0102(8)
C7 0.0244(9) 0.0281(9) 0.0246(9) 0.0003(7) -0.0015(7) 0.0126(8)
C8 0.0299(9) 0.0175(8) 0.0272(10) 0.0016(7) -0.0008(7) 0.0087(7)
C9 0.0279(9) 0.0222(9) 0.0289(10) -0.0006(7) -0.0006(7) 0.0105(7)
C10 0.0283(9) 0.0253(9) 0.0305(10) -0.0018(7) 0.0014(8) 0.0101(8)
C11 0.0278(9) 0.0254(9) 0.0274(10) -0.0003(7) -0.0003(7) 0.0105(7)
C12 0.0287(10) 0.0293(10) 0.0294(10) -0.0028(8) -0.0007(8) 0.0113(8)
C13 0.0287(9) 0.0281(9) 0.0284(10) -0.0009(8) 0.0000(8) 0.0118(8)
C14 0.0288(10) 0.0319(10) 0.0265(10) -0.0006(8) 0.0007(8) 0.0123(8)
C15 0.0268(9) 0.0303(9) 0.0251(10) 0.0020(7) 0.0021(7) 0.0114(7)
C16 0.0264(9) 0.0339(10) 0.0275(10) -0.0003(8) 0.0011(7) 0.0121(8)
C17 0.0294(10) 0.0305(9) 0.0251(10) 0.0016(8) 0.0039(8) 0.0122(8)
C18 0.0316(10) 0.0392(11) 0.0287(10) 0.0001(8) 0.0004(8) 0.0151(8)
C19 0.0449(12) 0.0447(12) 0.0292(11) -0.0008(9) -0.0020(9) 0.0144(10)
C20 0.0239(9) 0.0240(9) 0.0299(10) 0.0000(7) 0.0028(7) 0.0125(7)
C21 0.0221(9) 0.0252(9) 0.0285(10) 0.0040(7) 0.0011(7) 0.0102(7)
C22 0.0254(9) 0.0253(9) 0.0294(10) 0.0033(7) -0.0001(7) 0.0100(7)
C23 0.0283(10) 0.0282(9) 0.0296(10) 0.0039(8) 0.0014(8) 0.0099(8)
C24 0.0254(9) 0.0261(9) 0.0302(10) 0.0034(7) -0.0008(7) 0.0072(8)
C25 0.0266(9) 0.0270(9) 0.0286(10) 0.0025(7) 0.0026(8) 0.0085(8)
C26 0.0261(9) 0.0274(9) 0.0290(10) 0.0027(7) 0.0014(7) 0.0096(7)
C27 0.0272(9) 0.0269(9) 0.0272(10) 0.0047(7) 0.0037(7) 0.0074(8)
C28 0.0246(9) 0.0267(9) 0.0277(10) 0.0034(7) 0.0025(7) 0.0079(7)
C29 0.0291(10) 0.0285(9) 0.0273(10) 0.0068(8) 0.0052(8) 0.0088(8)
C30 0.0318(10) 0.0323(10) 0.0266(10) 0.0027(8) 0.0026(8) 0.0102(8)
C31 0.0397(11) 0.0501(12) 0.0274(11) 0.0040(9) 0.0005(9) 0.0116(10)
B1 0.0217(10) 0.0227(10) 0.0359(12) 0.0021(9) 0.0042(9) 0.0087(8)
N1 0.0222(7) 0.0184(7) 0.0211(8) 0.0007(6) 0.0002(6) 0.0065(6)
N2 0.0185(7) 0.0228(7) 0.0221(8) 0.0006(6) 0.0003(6) 0.0089(6)
F1 0.0422(6) 0.0320(6) 0.0642(8) -0.0056(5) 0.0164(6) 0.0168(5)
F2 0.0402(6) 0.0315(6) 0.0421(7) 0.0105(5) 0.0041(5) 0.0117(5)
F3 0.0314(6) 0.0253(5) 0.0449(6) 0.0104(4) 0.0092(5) 0.0129(4)
F4 0.0244(6) 0.0412(6) 0.0618(8) -0.0008(5) -0.0061(5) 0.0082(5)

loop_
_atom_type_symbol
_atom_type_description
_atom_type_scat_dispersion_real
_atom_type_scat_dispersion_imag
_atom_type_scat_source
C C 0.0033 0.0016 'International Tables Vol C Tables 4.2.6.8 and 6.1.1.4'
H H 0.0000 0.0000 'International Tables Vol C Tables 4.2.6.8 and 6.1.1.4'
B B 0.0013 0.0007 'International Tables Vol C Tables 4.2.6.8 and 6.1.1.4'
N N 0.0061 0.0033 'International Tables Vol C Tables 4.2.6.8 and 6.1.1.4'
F F 0.0171 0.0103 'International Tables Vol C Tables 4.2.6.8 and 6.1.1.4'

loop_
_geom_angle_atom_site_label_1
_geom_angle_atom_site_label_2
_geom_angle_atom_site_label_3
_geom_angle
_geom_angle_site_symmetry_1
_geom_angle_site_symmetry_3
N2 C1 N1 110.45(14) . .
N2 C1 H1 124.8 . .
N1 C1 H1 124.8 . .
C7 C2 C3 122.30(15) . .
C7 C2 N1 130.79(15) . .
C3 C2 N1 106.89(13) . .
C4 C3 C2 121.67(14) . .
C4 C3 N2 132.00(14) . .
C2 C3 N2 106.30(13) . .
C5 C4 C3 116.34(15) . .
C5 C4 H4 121.8 . .
C3 C4 H4 121.8 . .
C4 C5 C6 121.84(15) . .
C4 C5 H5 119.1 . .
C6 C5 H5 119.1 . .
C7 C6 C5 122.29(15) . .
C7 C6 H6 118.9 . .
C5 C6 H6 118.9 . .
C6 C7 C2 115.55(15) . .
C6 C7 H7 122.2 . .
C2 C7 H7 122.2 . .
N1 C8 C9 111.46(13) . .
N1 C8 H8A 109.3 . .
C9 C8 H8A 109.3 . .
N1 C8 H8B 109.3 . .
C9 C8 H8B 109.3 . .
H8A C8 H8B 108.0 . .
C8 C9 C10 113.52(13) . .
C8 C9 H9A 108.9 . .
C10 C9 H9A 108.9 . .
C8 C9 H9B 108.9 . .
C10 C9 H9B 108.9 . .
H9A C9 H9B 107.7 . .
C11 C10 C9 113.42(13) . .
C11 C10 H10A 108.9 . .
C9 C10 H10A 108.9 . .
C11 C10 H10B 108.9 . .
C9 C10 H10B 108.9 . .
H10A C10 H10B 107.7 . .
C12 C11 C10 113.45(14) . .
C12 C11 H11A 108.9 . .
C10 C11 H11A 108.9 . .
C12 C11 H11B 108.9 . .
C10 C11 H11B 108.9 . .
H11A C11 H11B 107.7 . .
C13 C12 C11 113.82(14) . .
C13 C12 H12A 108.8 . .
C11 C12 H12A 108.8 . .
C13 C12 H12B 108.8 . .
C11 C12 H12B 108.8 . .
H12A C12 H12B 107.7 . .
C12 C13 C14 113.65(14) . .
C12 C13 H13A 108.8 . .
C14 C13 H13A 108.8 . .
C12 C13 H13B 108.8 . .
C14 C13 H13B 108.8 . .
H13A C13 H13B 107.7 . .
C15 C14 C13 114.00(14) . .
C15 C14 H14A 108.8 . .
C13 C14 H14A 108.8 . .
C15 C14 H14B 108.8 . .
C13 C14 H14B 108.8 . .
H14A C14 H14B 107.6 . .
C14 C15 C16 113.15(14) . .
C14 C15 H15A 108.9 . .
C16 C15 H15A 108.9 . .
C14 C15 H15B 108.9 . .
C16 C15 H15B 108.9 . .
H15A C15 H15B 107.8 . .
C17 C16 C15 113.96(14) . .
C17 C16 H16A 108.8 . .
C15 C16 H16A 108.8 . .
C17 C16 H16B 108.8 . .
C15 C16 H16B 108.8 . .
H16A C16 H16B 107.7 . .
C16 C17 C18 113.42(14) . .
C16 C17 H17A 108.9 . .
C18 C17 H17A 108.9 . .
C16 C17 H17B 108.9 . .
C18 C17 H17B 108.9 . .
H17A C17 H17B 107.7 . .
C19 C18 C17 113.01(15) . .
C19 C18 H18A 109.0 . .
C17 C18 H18A 109.0 . .
C19 C18 H18B 109.0 . .
C17 C18 H18B 109.0 . .
H18A C18 H18B 107.8 . .
C18 C19 H19A 109.5 . .
C18 C19 H19B 109.5 . .
H19A C19 H19B 109.5 . .
C18 C19 H19C 109.5 . .
H19A C19 H19C 109.5 . .
H19B C19 H19C 109.5 . .
N2 C20 C21 112.32(13) . .
N2 C20 H20A 109.1 . .
C21 C20 H20A 109.1 . .
N2 C20 H20B 109.1 . .
C21 C20 H20B 109.1 . .
H20A C20 H20B 107.9 . .
C20 C21 C22 114.40(14) . .
C20 C21 H21A 108.7 . .
C22 C21 H21A 108.7 . .
C20 C21 H21B 108.7 . .
C22 C21 H21B 108.7 . .
H21A C21 H21B 107.6 . .
C23 C22 C21 112.16(14) . .
C23 C22 H22A 109.2 . .
C21 C22 H22A 109.2 . .
C23 C22 H22B 109.2 . .
C21 C22 H22B 109.2 . .
H22A C22 H22B 107.9 . .
C22 C23 C24 114.06(14) . .
C22 C23 H23A 108.7 . .
C24 C23 H23A 108.7 . .
C22 C23 H23B 108.7 . .
C24 C23 H23B 108.7 . .
H23A C23 H23B 107.6 . .
C23 C24 C25 113.16(14) . .
C23 C24 H24A 108.9 . .
C25 C24 H24A 108.9 . .
C23 C24 H24B 108.9 . .
C25 C24 H24B 108.9 . .
H24A C24 H24B 107.8 . .
C26 C25 C24 113.85(14) . .
C26 C25 H25A 108.8 . .
C24 C25 H25A 108.8 . .
C26 C25 H25B 108.8 . .
C24 C25 H25B 108.8 . .
H25A C25 H25B 107.7 . .
C25 C26 C27 113.94(14) . .
C25 C26 H26A 108.8 . .
C27 C26 H26A 108.8 . .
C25 C26 H26B 108.8 . .
C27 C26 H26B 108.8 . .
H26A C26 H26B 107.7 . .
C28 C27 C26 113.29(14) . .
C28 C27 H27A 108.9 . .
C26 C27 H27A 108.9 . .
C28 C27 H27B 108.9 . .
C26 C27 H27B 108.9 . .
H27A C27 H27B 107.7 . .
C27 C28 C29 114.27(14) . .
C27 C28 H28A 108.7 . .
C29 C28 H28A 108.7 . .
C27 C28 H28B 108.7 . .
C29 C28 H28B 108.7 . .
H28A C28 H28B 107.6 . .
C30 C29 C28 113.61(14) . .
C30 C29 H29A 108.8 . .
C28 C29 H29A 108.8 . .
C30 C29 H29B 108.8 . .
C28 C29 H29B 108.8 . .
H29A C29 H29B 107.7 . .
C29 C30 C31 113.64(15) . .
C29 C30 H30A 108.8 . .
C31 C30 H30A 108.8 . .
C29 C30 H30B 108.8 . .
C31 C30 H30B 108.8 . .
H30A C30 H30B 107.7 . .
C30 C31 H31A 109.5 . .
C30 C31 H31B 109.5 . .
H31A C31 H31B 109.5 . .
C30 C31 H31C 109.5 . .
H31A C31 H31C 109.5 . .
H31B C31 H31C 109.5 . .
F4 B1 F1 110.92(15) . .
F4 B1 F2 109.43(14) . .
F1 B1 F2 110.26(14) . .
F4 B1 F3 109.57(14) . .
F1 B1 F3 108.08(14) . .
F2 B1 F3 108.53(14) . .
C1 N1 C2 107.91(13) . .
C1 N1 C8 126.06(13) . .
C2 N1 C8 126.01(13) . .
C1 N2 C3 108.46(12) . .
C1 N2 C20 125.32(13) . .
C3 N2 C20 126.22(13) . .

loop_
_geom_bond_atom_site_label_1
_geom_bond_atom_site_label_2
_geom_bond_distance
_geom_bond_site_symmetry_2
C1 N2 1.330(2) .
C1 N1 1.332(2) .
C1 H1 0.9500 .
C2 C7 1.391(2) .
C2 C3 1.390(2) .
C2 N1 1.3954(19) .
C3 C4 1.387(2) .
C3 N2 1.3933(19) .
C4 C5 1.375(2) .
C4 H4 0.9500 .
C5 C6 1.399(2) .
C5 H5 0.9500 .
C6 C7 1.380(2) .
C6 H6 0.9500 .
C7 H7 0.9500 .
C8 N1 1.4693(19) .
C8 C9 1.519(2) .
C8 H8A 0.9900 .
C8 H8B 0.9900 .
C9 C10 1.523(2) .
C9 H9A 0.9900 .
C9 H9B 0.9900 .
C10 C11 1.520(2) .
C10 H10A 0.9900 .
C10 H10B 0.9900 .
C11 C12 1.520(2) .
C11 H11A 0.9900 .
C11 H11B 0.9900 .
C12 C13 1.518(2) .
C12 H12A 0.9900 .
C12 H12B 0.9900 .
C13 C14 1.523(2) .
C13 H13A 0.9900 .
C13 H13B 0.9900 .
C14 C15 1.519(2) .
C14 H14A 0.9900 .
C14 H14B 0.9900 .
C15 C16 1.521(2) .
C15 H15A 0.9900 .
C15 H15B 0.9900 .
C16 C17 1.517(2) .
C16 H16A 0.9900 .
C16 H16B 0.9900 .
C17 C18 1.520(2) .
C17 H17A 0.9900 .
C17 H17B 0.9900 .
C18 C19 1.520(2) .
C18 H18A 0.9900 .
C18 H18B 0.9900 .
C19 H19A 0.9800 .
C19 H19B 0.9800 .
C19 H19C 0.9800 .
C20 N2 1.4716(19) .
C20 C21 1.523(2) .
C20 H20A 0.9900 .
C20 H20B 0.9900 .
C21 C22 1.525(2) .
C21 H21A 0.9900 .
C21 H21B 0.9900 .
C22 C23 1.522(2) .
C22 H22A 0.9900 .
C22 H22B 0.9900 .
C23 C24 1.524(2) .
C23 H23A 0.9900 .
C23 H23B 0.9900 .
C24 C25 1.525(2) .
C24 H24A 0.9900 .
C24 H24B 0.9900 .
C25 C26 1.523(2) .
C25 H25A 0.9900 .
C25 H25B 0.9900 .
C26 C27 1.525(2) .
C26 H26A 0.9900 .
C26 H26B 0.9900 .
C27 C28 1.522(2) .
C27 H27A 0.9900 .
C27 H27B 0.9900 .
C28 C29 1.524(2) .
C28 H28A 0.9900 .
C28 H28B 0.9900 .
C29 C30 1.517(2) .
C29 H29A 0.9900 .
C29 H29B 0.9900 .
C30 C31 1.522(2) .
C30 H30A 0.9900 .
C30 H30B 0.9900 .
C31 H31A 0.9800 .
C31 H31B 0.9800 .
C31 H31C 0.9800 .
B1 F4 1.383(2) .
B1 F1 1.385(2) .
B1 F2 1.388(2) .
B1 F3 1.403(2) .
